data_4514179
loop_
_publ_author_name
'Chen, Ya'
'Wang, Bin'
'Wang, Xiaoqing'
'Xie, Lin-Hua'
'Li, Jinping'
'Xie, Yabo'
'Li, Jian-Rong'

_publ_section_title
;
 A Copper(II)-Paddlewheel Metal-Organic Framework with Exceptional
 Hydrolytic Stability and Selective Adsorption and Detection Ability of
 Aniline in Water.
;
_journal_issue 32
_journal_name_full 'ACS applied materials &amp; interfaces'
_journal_page_first 27027
_journal_page_last 27035
_journal_paper_doi 10.1021/acsami.7b07920
_journal_volume 9
_journal_year 2017
_chemical_formula_sum 'C40 H27 Cu2 N2.5 O8'
_chemical_formula_weight 797.72
_space_group_crystal_system tetragonal
_space_group_IT_number 129
_space_group_name_Hall '-P 4a 2a'
_space_group_name_H-M_alt 'P 4/n m m'
_symmetry_space_group_name_Hall '-P 4a 2a'
_symmetry_space_group_name_H-M 'P 4/n m m :2'
_atom_sites_solution_hydrogens geom
_audit_creation_method SHELXL-2014/7
_cell_angle_alpha 90
_cell_angle_beta 90
_cell_angle_gamma 90
_cell_formula_units_Z 4
_cell_length_a 18.8487(2)
_cell_length_b 18.8487(2)
_cell_length_c 13.8659(3)
_cell_measurement_reflns_used 4915
_cell_measurement_temperature 100(2)
_cell_measurement_theta_max 73.5630
_cell_measurement_theta_min 3.9280
_cell_volume 4926.19(13)
_computing_cell_refinement 'CrysAlisPro 1.171.38.43f (Rigaku OD, 2015)'
_computing_data_collection 'CrysAlisPro 1.171.38.43f (Rigaku OD, 2015)'
_computing_data_reduction 'CrysAlisPro 1.171.38.43f (Rigaku OD, 2015)'
_computing_structure_refinement 'SHELXL-2014/7 (Sheldrick, 2014)'
_diffrn_ambient_temperature 100(2)
_diffrn_detector_area_resol_mean 10.3376
_diffrn_measured_fraction_theta_full 0.999
_diffrn_measured_fraction_theta_max 0.987
_diffrn_measurement_device_type 'SuperNova, Dual, Cu at zero, AtlasS2'
_diffrn_measurement_method '\w scans'
_diffrn_radiation_type CuK\a
_diffrn_radiation_wavelength 1.54184
_diffrn_reflns_av_R_equivalents 0.0376
_diffrn_reflns_av_unetI/netI 0.0217
_diffrn_reflns_Laue_measured_fraction_full 0.999
_diffrn_reflns_Laue_measured_fraction_max 0.987
_diffrn_reflns_limit_h_max 22
_diffrn_reflns_limit_h_min -16
_diffrn_reflns_limit_k_max 23
_diffrn_reflns_limit_k_min -23
_diffrn_reflns_limit_l_max 12
_diffrn_reflns_limit_l_min -17
_diffrn_reflns_number 14536
_diffrn_reflns_point_group_measured_fraction_full 0.999
_diffrn_reflns_point_group_measured_fraction_max 0.987
_diffrn_reflns_theta_full 67.679
_diffrn_reflns_theta_max 74.065
_diffrn_reflns_theta_min 3.958
_diffrn_source 'micro-focus sealed X-ray tube'
_exptl_absorpt_coefficient_mu 1.414
_exptl_absorpt_correction_T_max 1.00000
_exptl_absorpt_correction_T_min 0.70921
_exptl_absorpt_correction_type multi-scan
_exptl_absorpt_process_details
; 
CrysAlisPro 1.171.38.43f (Rigaku Oxford Diffraction, 2015) 
Empirical absorption correction using spherical harmonics, 
 implemented in SCALE3 ABSPACK scaling algorithm. 
;
_exptl_crystal_density_diffrn 1.076
_exptl_crystal_description block
_exptl_crystal_F_000 1626
_exptl_crystal_size_max 0.180
_exptl_crystal_size_mid 0.150
_exptl_crystal_size_min 0.120
_refine_diff_density_max 0.636
_refine_diff_density_min -0.508
_refine_diff_density_rms 0.098
_refine_ls_extinction_method none
_refine_ls_goodness_of_fit_ref 0.967
_refine_ls_hydrogen_treatment constr
_refine_ls_matrix_type full
_refine_ls_number_parameters 169
_refine_ls_number_reflns 2752
_refine_ls_number_restraints 220
_refine_ls_restrained_S_all 1.028
_refine_ls_R_factor_all 0.0901
_refine_ls_R_factor_gt 0.0797
_refine_ls_shift/su_max 0.000
_refine_ls_shift/su_mean 0.000
_refine_ls_structure_factor_coef Fsqd
_refine_ls_weighting_details 'w=1/[\s^2^(Fo^2^)+(0.1437P)^2^+18.0000P] where P=(Fo^2^+2Fc^2^)/3'
_refine_ls_weighting_scheme calc
_refine_ls_wR_factor_gt 0.2487
_refine_ls_wR_factor_ref 0.2594
_reflns_Friedel_coverage 0.000
_reflns_number_gt 2286
_reflns_number_total 2752
_reflns_threshold_expression 'I > 2\s(I)'
_cod_data_source_file am7b07920_si_002.cif
_cod_data_source_block aniline@BUT-155
_cod_original_cell_volume 4926.19(15)
_cod_original_formula_sum 'C40 H27 Cu2 N2.50 O8'
_cod_database_code 4514179
_shelx_shelxl_version_number 2014/7
_shelx_space_group_comment
; 
The symmetry employed for this shelxl refinement is uniquely defined 
by the following loop, which should always be used as a source of 
symmetry information in preference to the above space-group names. 
They are only intended as comments. 
;
_shelx_estimated_absorpt_t_min 0.785
_shelx_estimated_absorpt_t_max 0.849

loop_
_space_group_symop_operation_xyz
'x, y, z'
'-x+1/2, -y+1/2, z'
'-y+1/2, x, z'
'y, -x+1/2, z'
'-x, y+1/2, -z'
'x+1/2, -y, -z'
'y+1/2, x+1/2, -z'
'-y, -x, -z'
'-x, -y, -z'
'x-1/2, y-1/2, -z'
'y-1/2, -x, -z'
'-y, x-1/2, -z'
'x, -y-1/2, z'
'-x-1/2, y, z'
'-y-1/2, -x-1/2, z'
'y, x, z'

loop_
_atom_site_label
_atom_site_type_symbol
_atom_site_fract_x
_atom_site_fract_y
_atom_site_fract_z
_atom_site_U_iso_or_equiv
_atom_site_adp_type
_atom_site_occupancy
_atom_site_site_symmetry_order
_atom_site_calc_flag
_atom_site_refinement_flags_posn
_atom_site_refinement_flags_adp
_atom_site_refinement_flags_occupancy
Cu01 Cu 0.53470(4) 0.53470(4) 1.06851(7) 0.0444(4) Uani 1 2 d S TU P
O2 O 0.56070(17) 0.45562(18) 0.8755(2) 0.0536(8) Uani 1 1 d . U .
O1 O 0.61938(17) 0.51623(19) 0.9901(3) 0.0574(9) Uani 1 1 d . U .
C9 C 0.7500 0.2500 0.5541(5) 0.0379(16) Uani 1 4 d S TU P
C6 C 0.7500 0.3132(3) 0.7049(4) 0.0380(12) Uani 1 2 d S TU P
C8 C 0.7500 0.3141(3) 0.6046(4) 0.0420(13) Uani 1 2 d S TU P
C7 C 0.7500 0.2500 0.7547(5) 0.0376(16) Uani 1 4 d S TU P
C5 C 0.7500 0.3798(3) 0.7634(4) 0.0424(13) Uani 1 2 d S TU P
C3 C 0.6863(2) 0.4059(3) 0.7982(3) 0.0463(10) Uani 1 1 d . U .
H3 H 0.6427 0.3886 0.7731 0.056 Uiso 1 1 calc R U .
C4 C 0.7500 0.4809(4) 0.9071(5) 0.0488(14) Uani 1 2 d S TU P
H4 H 0.7500 0.5136 0.9592 0.059 Uiso 1 2 calc R U P
C2 C 0.6859(2) 0.4573(2) 0.8695(3) 0.0451(10) Uani 1 1 d . U .
C1 C 0.6159(3) 0.4786(3) 0.9150(4) 0.0507(11) Uani 1 1 d . U .
C10 C 0.7500 0.3839(4) 0.5514(5) 0.065(2) Uani 1 2 d S TU P
H10A H 0.7500 0.3750 0.4818 0.097 Uiso 1 2 calc R U P
H10B H 0.7075 0.4110 0.5690 0.097 Uiso 0.5 1 calc R U P
H10C H 0.7925 0.4110 0.5690 0.097 Uiso 0.5 1 calc R U P
C11 C 0.7500 0.2500 0.8646(7) 0.063(3) Uani 1 4 d S TU P
H11A H 0.7500 0.2010 0.8881 0.094 Uiso 0.5 2 calc R U P
H11B H 0.7925 0.2745 0.8881 0.094 Uiso 0.25 1 calc R U P
H11C H 0.7075 0.2745 0.8881 0.094 Uiso 0.25 1 calc R U P
N1 N 0.5968(3) 0.5968(3) 1.1765(5) 0.083(2) Uani 1 2 d S TU P
C21 C 0.5446(5) 0.6538(6) 1.2203(7) 0.069(2) Uani 0.5 1 d D U P
C26 C 0.5066(7) 0.6405(6) 1.3005(8) 0.086(4) Uani 0.5 1 d D U P
H26 H 0.5143 0.5966 1.3326 0.104 Uiso 0.5 1 calc R U P
C22 C 0.5268(6) 0.7140(5) 1.1728(7) 0.075(3) Uani 0.5 1 d D U P
H22 H 0.5510 0.7285 1.1161 0.090 Uiso 0.5 1 calc R U P
C23 C 0.4762(5) 0.7500 1.2076(6) 0.096(3) Uani 1 2 d DS TU P
H23 H 0.4565 0.7833 1.1637 0.115 Uiso 0.5 1 calc R U P
C24 C 0.4460(5) 0.7500 1.2919(6) 0.080(2) Uani 1 2 d DS TU P
H24 H 0.4193 0.7879 1.3187 0.095 Uiso 0.5 1 calc R U P
C25 C 0.4597(8) 0.6842(7) 1.3370(9) 0.102(5) Uani 0.5 1 d D U P
H25 H 0.4348 0.6716 1.3940 0.122 Uiso 0.5 1 calc R U P
C31 C 0.7006(8) 0.7006(8) 0.969(2) 0.206(15) Uani 0.5 2 d DS TU P
N2 N 0.656(2) 0.656(2) 0.978(5) 0.208(19) Uani 0.25 2 d S TU P
C32 C 0.7685(4) 0.6819(9) 0.9628(19) 0.221(12) Uani 0.5 1 d D U P
H32 H 0.7812 0.6332 0.9587 0.265 Uiso 0.5 1 calc R U P

loop_
_atom_site_aniso_label
_atom_site_aniso_U_11
_atom_site_aniso_U_22
_atom_site_aniso_U_33
_atom_site_aniso_U_23
_atom_site_aniso_U_13
_atom_site_aniso_U_12
Cu01 0.0393(4) 0.0393(4) 0.0546(6) -0.0119(3) -0.0119(3) 0.0138(4)
O2 0.0419(17) 0.0568(19) 0.0621(19) -0.0155(15) -0.0052(15) 0.0127(15)
O1 0.0458(18) 0.059(2) 0.067(2) -0.0204(17) -0.0026(16) 0.0106(15)
C9 0.040(4) 0.044(4) 0.030(4) 0.000 0.000 0.000
C6 0.023(2) 0.051(3) 0.041(3) -0.006(2) 0.000 0.000
C8 0.038(3) 0.050(3) 0.039(3) -0.004(2) 0.000 0.000
C7 0.025(3) 0.054(4) 0.034(3) 0.000 0.000 0.000
C5 0.037(3) 0.049(3) 0.041(3) -0.006(2) 0.000 0.000
C3 0.039(2) 0.049(2) 0.051(2) -0.0065(19) -0.0072(18) 0.0026(18)
C4 0.047(3) 0.041(3) 0.059(4) -0.007(3) 0.000 0.000
C2 0.044(2) 0.038(2) 0.053(2) -0.0065(18) -0.0028(19) 0.0059(17)
C1 0.045(2) 0.044(2) 0.063(3) -0.007(2) -0.006(2) 0.0103(19)
C10 0.093(6) 0.052(4) 0.050(3) 0.000(3) 0.000 0.000
C11 0.073(7) 0.080(8) 0.035(4) 0.000 0.000 0.000
N1 0.083(3) 0.083(3) 0.083(4) -0.031(3) -0.031(3) 0.001(4)
C21 0.065(6) 0.077(6) 0.065(5) -0.019(5) -0.012(4) -0.008(5)
C26 0.109(10) 0.080(8) 0.070(6) 0.004(6) -0.003(6) 0.017(7)
C22 0.084(8) 0.079(7) 0.062(6) -0.005(5) -0.004(5) -0.003(5)
C23 0.076(6) 0.136(9) 0.075(5) 0.000 0.001(5) 0.000
C24 0.079(6) 0.076(5) 0.084(5) 0.000 0.004(4) 0.000
C25 0.133(13) 0.087(9) 0.085(8) -0.005(6) 0.020(8) 0.028(8)
C31 0.123(17) 0.123(17) 0.37(3) 0.110(19) 0.110(19) 0.030(14)
N2 0.120(19) 0.120(19) 0.38(4) 0.10(3) 0.10(3) 0.030(19)
C32 0.113(19) 0.134(16) 0.42(3) 0.06(2) 0.06(2) 0.029(14)

loop_
_atom_type_symbol
_atom_type_description
_atom_type_scat_dispersion_real
_atom_type_scat_dispersion_imag
_atom_type_scat_source
C C 0.0181 0.0091 'International Tables Vol C Tables 4.2.6.8 and 6.1.1.4'
H H 0.0000 0.0000 'International Tables Vol C Tables 4.2.6.8 and 6.1.1.4'
N N 0.0311 0.0180 'International Tables Vol C Tables 4.2.6.8 and 6.1.1.4'
O O 0.0492 0.0322 'International Tables Vol C Tables 4.2.6.8 and 6.1.1.4'
Cu Cu -1.9646 0.5888 'International Tables Vol C Tables 4.2.6.8 and 6.1.1.4'

loop_
_geom_angle_atom_site_label_1
_geom_angle_atom_site_label_2
_geom_angle_atom_site_label_3
_geom_angle
_geom_angle_site_symmetry_1
_geom_angle_site_symmetry_3
O1 Cu01 O1 89.0(2) 16 .
O1 Cu01 O2 168.14(15) 16 8_667
O1 Cu01 O2 88.90(15) . 8_667
O1 Cu01 O2 88.90(16) 16 9_667
O1 Cu01 O2 168.14(15) . 9_667
O2 Cu01 O2 90.8(2) 8_667 9_667
O1 Cu01 N1 92.2(2) 16 .
O1 Cu01 N1 92.2(2) . .
O2 Cu01 N1 99.55(19) 8_667 .
O2 Cu01 N1 99.55(19) 9_667 .
O1 Cu01 Cu01 85.23(11) 16 9_667
O1 Cu01 Cu01 85.23(11) . 9_667
O2 Cu01 Cu01 82.96(10) 8_667 9_667
O2 Cu01 Cu01 82.96(10) 9_667 9_667
N1 Cu01 Cu01 176.4(3) . 9_667
C1 O2 Cu01 123.7(3) . 9_667
C1 O1 Cu01 121.0(3) . .
C8 C9 C8 119.8(7) . 2_655
C8 C9 C9 120.1(4) . 11_666
C8 C9 C9 120.1(4) 2_655 11_666
C7 C6 C8 120.8(6) . .
C7 C6 C5 117.1(5) . .
C8 C6 C5 122.2(6) . .
C6 C8 C9 119.4(6) . .
C6 C8 C10 120.0(6) . .
C9 C8 C10 120.6(5) . .
C6 C7 C6 119.8(7) . 2_655
C6 C7 C11 120.1(4) . .
C6 C7 C11 120.1(4) 2_655 .
C3 C5 C3 120.3(6) . 14_755
C3 C5 C6 119.2(3) . .
C3 C5 C6 119.2(3) 14_755 .
C2 C3 C5 120.1(4) . .
C2 C3 H3 119.9 . .
C5 C3 H3 119.9 . .
C2 C4 C2 121.0(6) . 14_755
C2 C4 H4 119.5 . .
C2 C4 H4 119.5 14_755 .
C3 C2 C4 119.1(4) . .
C3 C2 C1 119.1(4) . .
C4 C2 C1 121.1(4) . .
O2 C1 O1 126.7(5) . .
O2 C1 C2 116.7(4) . .
O1 C1 C2 116.6(4) . .
C8 C10 H10A 109.5 . .
C8 C10 H10B 109.5 . .
H10A C10 H10B 109.5 . .
C8 C10 H10C 109.5 . .
H10A C10 H10C 109.5 . .
H10B C10 H10C 109.5 . .
C7 C11 H11A 109.5 . .
C7 C11 H11B 109.5 . .
H11A C11 H11B 109.5 . .
C7 C11 H11C 109.5 . .
H11A C11 H11C 109.5 . .
H11B C11 H11C 109.5 . .
C21 N1 C21 134.4(9) . 16
C21 N1 Cu01 106.8(4) . .
C21 N1 Cu01 106.8(4) 16 .
C26 C21 C22 115.2(8) . .
C26 C21 N1 121.5(8) . .
C22 C21 N1 122.5(8) . .
C25 C26 C21 124.1(9) . .
C25 C26 H26 118.0 . .
C21 C26 H26 118.0 . .
C23 C22 C21 116.8(8) . .
C23 C22 H22 121.6 . .
C21 C22 H22 121.6 . .
C22 C23 C24 132.2(7) . .
C22 C23 H23 113.9 . .
C24 C23 H23 113.9 . .
C23 C24 C25 108.5(5) . .
C23 C24 H24 125.7 . .
C25 C24 H24 125.7 . .
C26 C25 C24 120.3(8) . .
C26 C25 H25 119.8 . .
C24 C25 H25 119.8 . .
C32 C31 C32 149(4) 14_755 4_565
C32 C31 N2 104.3(17) 14_755 .
C32 C31 N2 104.3(17) 4_565 .
C32 C31 C32 16.1(10) 14_755 .
C32 C31 C32 136(2) 4_565 .
N2 C31 C32 119.8(8) . .
C32 C31 C32 136(2) 14_755 16
C32 C31 C32 16.1(10) 4_565 16
N2 C31 C32 119.8(8) . 16
C32 C31 C32 120.5(15) . 16
C32 C31 C31 121.0(16) 14_755 4_565
C32 C31 C31 31.9(18) 4_565 4_565
N2 C31 C31 134.7(3) . 4_565
C32 C31 C31 105.4(8) . 4_565
C32 C31 C31 15.8(9) 16 4_565
C32 C31 C31 31.9(18) 14_755 3_655
C32 C31 C31 121.0(16) 4_565 3_655
N2 C31 C31 134.7(3) . 3_655
C32 C31 C31 15.8(9) . 3_655
C32 C31 C31 105.4(8) 16 3_655
C31 C31 C31 89.999(18) 4_565 3_655
C31 N2 C32 25.9(11) . 14_755
C31 N2 C32 25.9(11) . 4_565
C32 N2 C32 51(2) 14_755 4_565
C32 C32 C31 119.5(8) 15_775 .
C32 C32 C32 15.2(3) 15_775 3_655
C31 C32 C32 104.4(8) . 3_655
C32 C32 C32 105.2(3) 15_775 4_565
C31 C32 C32 14.8(8) . 4_565
C32 C32 C32 89.999(1) 3_655 4_565
C32 C32 H32 120.2 15_775 .
C31 C32 H32 120.2 . .
C32 C32 H32 135.4 3_655 .
C32 C32 H32 134.4 4_565 .

loop_
_geom_bond_atom_site_label_1
_geom_bond_atom_site_label_2
_geom_bond_distance
_geom_bond_site_symmetry_2
Cu01 O1 1.962(3) 16
Cu01 O1 1.962(3) .
Cu01 O2 1.967(3) 8_667
Cu01 O2 1.967(3) 9_667
Cu01 N1 2.231(7) .
Cu01 Cu01 2.6519(17) 9_667
O2 C1 1.253(6) .
O2 Cu01 1.967(3) 9_667
O1 C1 1.263(6) .
C9 C8 1.397(7) .
C9 C8 1.397(7) 2_655
C9 C9 1.500(14) 11_666
C6 C7 1.377(7) .
C6 C8 1.391(8) .
C6 C5 1.495(8) .
C8 C10 1.508(10) .
C7 C6 1.377(7) 2_655
C7 C11 1.524(11) .
C5 C3 1.385(5) .
C5 C3 1.385(5) 14_755
C3 C2 1.384(6) .
C3 H3 0.9500 .
C4 C2 1.389(6) .
C4 C2 1.389(6) 14_755
C4 H4 0.9500 .
C2 C1 1.515(7) .
C10 H10A 0.9800 .
C10 H10B 0.9800 .
C10 H10C 0.9800 .
C11 H11A 0.9800 .
C11 H11B 0.9800 .
C11 H11C 0.9800 .
N1 C21 1.579(10) .
N1 C21 1.579(10) 16
C21 C26 1.347(11) .
C21 C22 1.354(11) .
C26 C25 1.310(11) .
C26 H26 0.9500 .
C22 C23 1.266(10) .
C22 H22 0.9500 .
C23 C24 1.300(10) .
C23 H23 0.9500 .
C24 C25 1.413(10) .
C24 H24 0.9500 .
C25 H25 0.9500 .
C31 C32 0.686(12) 14_755
C31 C32 0.686(12) 4_565
C31 N2 1.20(6) .
C31 C32 1.329(18) .
C31 C32 1.329(18) 16
C31 C31 1.86(3) 4_565
C31 C31 1.86(3) 3_655
N2 C32 1.52(5) 14_755
N2 C32 1.52(5) 4_565
C32 C32 1.32(2) 15_775
C32 C32 1.88(3) 3_655
C32 C32 1.88(3) 4_565
C32 H32 0.9500 .
